data_4112142
loop_
_publ_author_name
'Yutaka Matsuo'
'Ayako Muramatsu'
'Ryo Hamasaki'
'Norihiro Mizoshita'
'Takashi Kato'
'Eiichi Nakamura'

_publ_contact_author 'Nakamura, E.'
_publ_contact_author_email nakamura@chem.s.u-tokyo.ac.jp
_publ_section_title
;
 Stacking of Molecules Possessing a Fullerene Apex and a Cup-Shaped Cavity
 Connected by a Silicon Connection
;
_journal_name_full 'Journal of the American Chemical Society'
_journal_page_first 432
_journal_page_last 433
_journal_paper_doi 10.1021/ja038816y
_journal_volume 126
_journal_year 2004
_chemical_compound_source 'synthesis as described'
_chemical_formula_moiety 'C149 H102 Si5'
_chemical_formula_structural 'C149 H102 SI5'
_chemical_formula_sum 'C149 H102 Si5'
_chemical_formula_weight 2032.876
_chemical_name_systematic
;
 ?
;
_space_group_IT_number 82
_symmetry_cell_setting tetragonal
_symmetry_Int_Tables_number 82
_symmetry_space_group_name_Hall 'I -4'
_symmetry_space_group_name_H-M 'I -4'
_atom_sites_solution_hydrogens geom
_atom_sites_solution_primary direct
_atom_sites_solution_secondary difmap
_audit_creation_date 2003-02-01T18:39:33-00:00
_cell_angle_alpha 90
_cell_angle_beta 90
_cell_angle_gamma 90
_cell_formula_units_Z 8
_cell_length_a 31.997
_cell_length_b 31.997
_cell_length_c 20.1780(4)
_cell_measurement_reflns_used 0
_cell_measurement_temperature 153(2)
_cell_measurement_theta_max 0
_cell_measurement_theta_min 0
_cell_measurement_wavelength 0.71073
_cell_volume 20658.4(4)
_computing_molecular_graphics 'Ortep-3 for Windows (Farrugia, 1997)'
_computing_structure_refinement 'SHELXL-97 (Sheldrick, 1997)'
_computing_structure_solution 'SHELXS-97 (Sheldrick, 1997)'
_diffrn_ambient_temperature 153(2)
_diffrn_measured_fraction_theta_full 0.993
_diffrn_measured_fraction_theta_max 0.993
_diffrn_radiation_monochromator graphite
_diffrn_radiation_probe x-ray
_diffrn_radiation_type MoK\a
_diffrn_radiation_wavelength 0.71073
_diffrn_reflns_av_unetI/netI 0.0221
_diffrn_reflns_limit_h_max 38
_diffrn_reflns_limit_h_min 0
_diffrn_reflns_limit_k_max 27
_diffrn_reflns_limit_k_min -26
_diffrn_reflns_limit_l_max 24
_diffrn_reflns_limit_l_min 0
_diffrn_reflns_number 9926
_diffrn_reflns_theta_full 25.56
_diffrn_reflns_theta_max 25.56
_diffrn_reflns_theta_min 2.21
_exptl_absorpt_coefficient_mu 0.129
_exptl_absorpt_correction_type none
_exptl_crystal_colour red
_exptl_crystal_density_diffrn 1.307
_exptl_crystal_description prism
_exptl_crystal_F_000 8411
_exptl_crystal_size_max 0.80
_exptl_crystal_size_mid 0.60
_exptl_crystal_size_min 0.60
_refine_diff_density_max 0.525
_refine_diff_density_min -0.358
_refine_diff_density_rms 0.079
_refine_ls_abs_structure_details 'Flack H D (1983), Acta Cryst. A39, 876-881'
_refine_ls_abs_structure_Flack 0.06(19)
_refine_ls_extinction_coef 0.00214(16)
_refine_ls_extinction_expression Fc^*^=kFc[1+0.001xFc^2^\l^3^/sin(2\q)]^-1/4^
_refine_ls_extinction_method SHELXL
_refine_ls_goodness_of_fit_ref 1.059
_refine_ls_hydrogen_treatment mixed
_refine_ls_matrix_type full
_refine_ls_number_parameters 1262
_refine_ls_number_reflns 9926
_refine_ls_number_restraints 0
_refine_ls_restrained_S_all 1.059
_refine_ls_R_factor_all 0.0835
_refine_ls_R_factor_gt 0.0796
_refine_ls_shift/su_max 0
_refine_ls_shift/su_mean 0
_refine_ls_structure_factor_coef Fsqd
_refine_ls_weighting_details 'calc w=1/[\s^2^(Fo^2^)+(0.1051P)^2^+66.8673P] where P=(Fo^2^+2Fc^2^)/3'
_refine_ls_weighting_scheme calc
_refine_ls_wR_factor_gt 0.2115
_refine_ls_wR_factor_ref 0.2145
_reflns_number_gt 9332
_reflns_number_total 9926
_reflns_threshold_expression >2sigma(I)
_cod_data_source_file ja038816ysi20031001_103523.cif
_cod_data_source_block BiphSi
_cod_database_code 4112142

loop_
_symmetry_equiv_pos_as_xyz
'x, y, z'
'-x, -y, z'
'y, -x, -z'
'-y, x, -z'
'x+1/2, y+1/2, z+1/2'
'-x+1/2, -y+1/2, z+1/2'
'y+1/2, -x+1/2, -z+1/2'
'-y+1/2, x+1/2, -z+1/2'

loop_
_atom_site_label
_atom_site_type_symbol
_atom_site_fract_x
_atom_site_fract_y
_atom_site_fract_z
_atom_site_U_iso_or_equiv
_atom_site_adp_type
_atom_site_occupancy
_atom_site_symmetry_multiplicity
_atom_site_calc_flag
_atom_site_refinement_flags
Si1 Si 0.41490(6) 0.17955(7) 1.00519(11) 0.0528(5) Uani 1 1 d .
Si2 Si 0.24575(6) 0.08325(5) 0.98384(10) 0.0434(4) Uani 1 1 d .
Si3 Si 0.09184(6) 0.21840(6) 0.96741(11) 0.0489(5) Uani 1 1 d .
Si4 Si 0.16504(7) 0.39957(6) 0.98524(11) 0.0523(5) Uani 1 1 d .
Si5 Si 0.37026(6) 0.38500(6) 1.02042(10) 0.0465(4) Uani 1 1 d .
C1 C 0.2943(2) 0.23965(19) 0.9795(4) 0.0429(14) Uani 1 1 d .
C2 C 0.2556(2) 0.21765(19) 0.9669(3) 0.0361(13) Uani 1 1 d .
C3 C 0.22402(19) 0.2470(2) 0.9619(3) 0.0382(13) Uani 1 1 d .
H3 H 0.2152 0.2442 1.0092 0.046 Uiso 1 1 calc R
C4 C 0.2410(2) 0.28756(19) 0.9702(4) 0.0437(15) Uani 1 1 d .
C5 C 0.28442(19) 0.28404(19) 0.9786(3) 0.0389(13) Uani 1 1 d .
C6 C 0.33693(19) 0.2212(2) 0.9589(3) 0.0366(13) Uani 1 1 d .
C7 C 0.25276(19) 0.17273(19) 0.9421(3) 0.0350(12) Uani 1 1 d .
C8 C 0.1807(2) 0.23795(19) 0.9340(3) 0.0372(13) Uani 1 1 d .
C9 C 0.2196(2) 0.3275(2) 0.9464(3) 0.0418(14) Uani 1 1 d .
C10 C 0.3159(2) 0.3176(2) 0.9622(3) 0.0401(14) Uani 1 1 d .
C11 C 0.3289(2) 0.1878(2) 0.9068(3) 0.0437(15) Uani 1 1 d .
C12 C 0.2920(2) 0.1659(2) 0.8992(3) 0.0403(14) Uani 1 1 d .
C13 C 0.21841(19) 0.17272(19) 0.8872(3) 0.0355(13) Uani 1 1 d .
C14 C 0.1868(2) 0.2021(2) 0.8839(3) 0.0385(14) Uani 1 1 d .
C15 C 0.1720(2) 0.2745(2) 0.8856(3) 0.0435(15) Uani 1 1 d .
C16 C 0.1887(2) 0.3139(2) 0.8915(3) 0.0404(14) Uani 1 1 d .
C17 C 0.2521(2) 0.3513(2) 0.9050(3) 0.0443(15) Uani 1 1 d .
C18 C 0.2948(2) 0.3467(2) 0.9122(3) 0.0435(15) Uani 1 1 d .
C19 C 0.3497(2) 0.2971(2) 0.9175(3) 0.0431(15) Uani 1 1 d .
C20 C 0.3587(2) 0.2548(2) 0.9163(3) 0.0423(15) Uani 1 1 d .
C21 C 0.3544(2) 0.1955(2) 0.8495(3) 0.0453(15) Uani 1 1 d .
C22 C 0.2799(2) 0.1514(2) 0.8345(3) 0.0434(15) Uani 1 1 d .
C23 C 0.2358(2) 0.1555(2) 0.8277(3) 0.0435(15) Uani 1 1 d .
C24 C 0.1706(2) 0.2142(2) 0.8201(3) 0.0418(14) Uani 1 1 d .
C25 C 0.1619(2) 0.2583(2) 0.8217(4) 0.0466(16) Uani 1 1 d .
C26 C 0.1966(2) 0.3383(2) 0.8327(3) 0.0475(16) Uani 1 1 d .
C27 C 0.2350(3) 0.3605(2) 0.8404(4) 0.0489(17) Uani 1 1 d .
C28 C 0.3210(3) 0.3515(2) 0.8547(3) 0.0484(16) Uani 1 1 d .
C29 C 0.3546(2) 0.3220(2) 0.8583(4) 0.0475(16) Uani 1 1 d .
C30 C 0.3731(2) 0.2364(2) 0.8555(4) 0.0490(16) Uani 1 1 d .
C31 C 0.3444(3) 0.1787(2) 0.7874(4) 0.0504(17) Uani 1 1 d .
C32 C 0.3059(3) 0.1573(2) 0.7797(4) 0.0524(18) Uani 1 1 d .
C33 C 0.2179(2) 0.1655(2) 0.7652(3) 0.0476(16) Uani 1 1 d .
C34 C 0.1847(3) 0.1960(2) 0.7617(4) 0.0504(17) Uani 1 1 d .
C35 C 0.1663(3) 0.2834(2) 0.7643(4) 0.0508(17) Uani 1 1 d .
C36 C 0.1841(3) 0.3238(2) 0.7705(4) 0.0539(18) Uani 1 1 d .
C37 C 0.2606(3) 0.3678(2) 0.7859(4) 0.0524(18) Uani 1 1 d .
C38 C 0.3044(3) 0.3636(2) 0.7931(4) 0.0544(19) Uani 1 1 d .
C39 C 0.3710(3) 0.3038(3) 0.8005(4) 0.0557(19) Uani 1 1 d .
C40 C 0.3797(2) 0.2601(3) 0.7993(4) 0.0526(18) Uani 1 1 d .
C41 C 0.3518(3) 0.2038(3) 0.7283(4) 0.060(2) Uani 1 1 d .
C42 C 0.2891(3) 0.1669(2) 0.7164(3) 0.055(2) Uani 1 1 d .
C43 C 0.2455(3) 0.1720(2) 0.7086(3) 0.0519(18) Uani 1 1 d .
C44 C 0.1909(3) 0.2208(2) 0.7027(4) 0.0535(18) Uani 1 1 d .
C45 C 0.1816(3) 0.2636(3) 0.7041(4) 0.057(2) Uani 1 1 d .
C46 C 0.2114(3) 0.3303(2) 0.7129(4) 0.0537(18) Uani 1 1 d .
C47 C 0.2485(3) 0.3522(3) 0.7216(4) 0.061(2) Uani 1 1 d .
C48 C 0.3220(3) 0.3445(3) 0.7326(4) 0.058(2) Uani 1 1 d .
C49 C 0.3536(3) 0.3155(3) 0.7357(4) 0.060(2) Uani 1 1 d .
C50 C 0.3689(3) 0.2439(3) 0.7337(4) 0.062(2) Uani 1 1 d .
C51 C 0.3169(3) 0.1966(3) 0.6844(4) 0.057(2) Uani 1 1 d .
C52 C 0.2285(3) 0.2064(2) 0.6706(3) 0.058(2) Uani 1 1 d .
C53 C 0.2093(3) 0.2935(3) 0.6723(4) 0.061(2) Uani 1 1 d .
C54 C 0.2863(3) 0.3373(3) 0.6884(4) 0.060(2) Uani 1 1 d .
C55 C 0.3525(3) 0.2781(3) 0.6958(4) 0.061(2) Uani 1 1 d .
C56 C 0.3011(3) 0.2305(3) 0.6476(3) 0.059(2) Uani 1 1 d .
C57 C 0.2553(3) 0.2348(3) 0.6397(3) 0.065(2) Uani 1 1 d .
C58 C 0.2471(3) 0.2786(3) 0.6409(4) 0.063(2) Uani 1 1 d .
C59 C 0.2850(3) 0.3018(3) 0.6487(3) 0.064(2) Uani 1 1 d .
C60 C 0.3187(3) 0.2721(3) 0.6526(3) 0.065(2) Uani 1 1 d .
C61 C 0.3625(2) 0.2059(2) 1.0192(3) 0.0443(14) Uani 1 1 d .
H61A H 0.3447 0.1861 1.0442 0.053 Uiso 1 1 calc R
H61B H 0.3673 0.2303 1.0483 0.053 Uiso 1 1 calc R
C62 C 0.2461(2) 0.14164(19) 0.9998(3) 0.0400(13) Uani 1 1 d .
H62A H 0.2191 0.1488 1.0209 0.048 Uiso 1 1 calc R
H62B H 0.2682 0.1472 1.033 0.048 Uiso 1 1 calc R
C63 C 0.1475(2) 0.2315(2) 0.9894(3) 0.0417(14) Uani 1 1 d .
H63A H 0.1469 0.2573 1.0163 0.05 Uiso 1 1 calc R
H63B H 0.1579 0.2089 1.0186 0.05 Uiso 1 1 calc R
C64 C 0.1994(2) 0.3523(2) 1.0040(4) 0.0450(15) Uani 1 1 d .
H64A H 0.2224 0.362 1.0331 0.054 Uiso 1 1 calc R
H64B H 0.1824 0.3324 1.0301 0.054 Uiso 1 1 calc R
C65 C 0.3333(2) 0.3393(2) 1.0257(3) 0.0422(14) Uani 1 1 d .
H65A H 0.3475 0.3174 1.0521 0.051 Uiso 1 1 calc R
H65B H 0.3089 0.3486 1.0519 0.051 Uiso 1 1 calc R
C66 C 0.4516(3) 0.2190(4) 0.9670(6) 0.088(3) Uani 1 1 d .
H66A H 0.4531 0.2438 0.9955 0.132 Uiso 1 1 calc R
H66B H 0.4412 0.2271 0.9231 0.132 Uiso 1 1 calc R
H66C H 0.4795 0.2067 0.9626 0.132 Uiso 1 1 calc R
C67 C 0.4113(3) 0.1322(3) 0.9535(5) 0.073(2) Uani 1 1 d .
H67A H 0.3921 0.1123 0.9743 0.109 Uiso 1 1 calc R
H67B H 0.439 0.1195 0.9494 0.109 Uiso 1 1 calc R
H67C H 0.4008 0.1397 0.9094 0.109 Uiso 1 1 calc R
C68 C 0.2985(3) 0.0638(3) 0.9564(5) 0.064(2) Uani 1 1 d .
H68A H 0.3196 0.0715 0.9893 0.096 Uiso 1 1 calc R
H68B H 0.3056 0.0763 0.9135 0.096 Uiso 1 1 calc R
H68C H 0.2977 0.0333 0.9519 0.096 Uiso 1 1 calc R
C69 C 0.2051(3) 0.0689(2) 0.9228(4) 0.0553(18) Uani 1 1 d .
H69A H 0.2117 0.0816 0.8799 0.083 Uiso 1 1 calc R
H69B H 0.1779 0.0791 0.9381 0.083 Uiso 1 1 calc R
H69C H 0.2042 0.0385 0.9181 0.083 Uiso 1 1 calc R
C70 C 0.0896(3) 0.1648(3) 0.9304(5) 0.068(2) Uani 1 1 d .
H70A H 0.0606 0.1581 0.9189 0.102 Uiso 1 1 calc R
H70B H 0.1 0.1444 0.9625 0.102 Uiso 1 1 calc R
H70C H 0.1069 0.164 0.8903 0.102 Uiso 1 1 calc R
C71 C 0.0678(2) 0.2596(3) 0.9144(5) 0.0581(19) Uani 1 1 d .
H71A H 0.07 0.2868 0.9367 0.087 Uiso 1 1 calc R
H71B H 0.0383 0.253 0.9068 0.087 Uiso 1 1 calc R
H71C H 0.0826 0.2609 0.8718 0.087 Uiso 1 1 calc R
C72 C 0.1154(3) 0.3849(4) 0.9434(6) 0.091(4) Uani 1 1 d .
H72A H 0.1217 0.3721 0.9004 0.137 Uiso 1 1 calc R
H72B H 0.0983 0.4099 0.9367 0.137 Uiso 1 1 calc R
H72C H 0.1001 0.3648 0.971 0.137 Uiso 1 1 calc R
C73 C 0.1948(4) 0.4393(3) 0.9353(5) 0.080(3) Uani 1 1 d .
H73A H 0.2018 0.4275 0.8918 0.12 Uiso 1 1 calc R
H73B H 0.2206 0.4468 0.9586 0.12 Uiso 1 1 calc R
H73C H 0.1775 0.4643 0.9293 0.12 Uiso 1 1 calc R
C74 C 0.3433(3) 0.4309(3) 0.9827(5) 0.069(2) Uani 1 1 d .
H74A H 0.3358 0.4244 0.9368 0.103 Uiso 1 1 calc R
H74B H 0.362 0.4551 0.9835 0.103 Uiso 1 1 calc R
H74C H 0.318 0.4373 1.008 0.103 Uiso 1 1 calc R
C75 C 0.4185(3) 0.3727(3) 0.9720(4) 0.065(2) Uani 1 1 d .
H75A H 0.4109 0.3662 0.9261 0.097 Uiso 1 1 calc R
H75B H 0.4327 0.3486 0.9918 0.097 Uiso 1 1 calc R
H75C H 0.4373 0.3969 0.9726 0.097 Uiso 1 1 calc R
C76 C 0.4355(2) 0.1637(3) 1.0891(4) 0.0515(17) Uani 1 1 d .
C77 C 0.4287(3) 0.1872(3) 1.1464(4) 0.065(2) Uani 1 1 d .
H77 H 0.4094 0.2098 1.1449 0.078 Uiso 1 1 calc R
C78 C 0.4491(3) 0.1787(3) 1.2050(5) 0.070(2) Uani 1 1 d .
H78 H 0.4431 0.1952 1.243 0.084 Uiso 1 1 calc R
C79 C 0.4782(3) 0.1468(3) 1.2099(5) 0.065(2) Uani 1 1 d .
C80 C 0.4836(3) 0.1211(3) 1.1535(4) 0.066(2) Uani 1 1 d .
H80 H 0.5013 0.0973 1.1561 0.08 Uiso 1 1 calc R
C81 C 0.4632(2) 0.1302(3) 1.0940(4) 0.0571(19) Uani 1 1 d .
H81 H 0.4684 0.1133 1.0562 0.069 Uiso 1 1 calc R
C82 C 0.2341(2) 0.0589(2) 1.0663(4) 0.0467(15) Uani 1 1 d .
C83 C 0.2625(3) 0.0620(2) 1.1182(4) 0.0533(18) Uani 1 1 d .
H83 H 0.2876 0.0774 1.112 0.064 Uiso 1 1 calc R
C84 C 0.2548(3) 0.0426(2) 1.1801(4) 0.0525(17) Uani 1 1 d .
H84 H 0.2743 0.0462 1.2151 0.063 Uiso 1 1 calc R
C85 C 0.2201(2) 0.0188(2) 1.1906(4) 0.0486(16) Uani 1 1 d .
C86 C 0.1907(3) 0.0159(3) 1.1389(4) 0.0566(19) Uani 1 1 d .
H86 H 0.1659 0.0002 1.1454 0.068 Uiso 1 1 calc R
C87 C 0.1976(3) 0.0358(3) 1.0780(4) 0.0588(19) Uani 1 1 d .
H87 H 0.1772 0.0336 1.044 0.071 Uiso 1 1 calc R
C88 C 0.0652(2) 0.2182(2) 1.0496(4) 0.0530(18) Uani 1 1 d .
C89 C 0.0586(3) 0.1809(3) 1.0853(6) 0.080(3) Uani 1 1 d .
H89 H 0.0667 0.155 1.0663 0.096 Uiso 1 1 calc R
C90 C 0.0404(3) 0.1814(4) 1.1484(6) 0.084(3) Uani 1 1 d .
H90 H 0.0362 0.1558 1.1713 0.101 Uiso 1 1 calc R
C91 C 0.0285(2) 0.2180(3) 1.1774(4) 0.065(2) Uani 1 1 d .
C92 C 0.0341(3) 0.2547(3) 1.1435(4) 0.065(2) Uani 1 1 d .
H92 H 0.0254 0.2804 1.1627 0.078 Uiso 1 1 calc R
C93 C 0.0526(3) 0.2542(3) 1.0802(4) 0.062(2) Uani 1 1 d .
H93 H 0.0566 0.28 1.0578 0.074 Uiso 1 1 calc R
C94 C 0.1521(3) 0.4236(2) 1.0677(4) 0.058(2) Uani 1 1 d .
C95 C 0.1528(9) 0.4042(6) 1.1240(6) 0.228(15) Uani 1 1 d .
H95 H 0.1586 0.375 1.1239 0.273 Uiso 1 1 calc R
C96 C 0.1454(10) 0.4236(7) 1.1847(7) 0.249(18) Uani 1 1 d .
H96 H 0.1473 0.4073 1.2238 0.299 Uiso 1 1 calc R
C97 C 0.1356(4) 0.4641(4) 1.1906(6) 0.089(3) Uani 1 1 d .
C98 C 0.1303(8) 0.4815(4) 1.1345(7) 0.169(10) Uani 1 1 d .
H98 H 0.1206 0.5096 1.1334 0.203 Uiso 1 1 calc R
C99 C 0.1378(8) 0.4619(4) 1.0763(7) 0.177(10) Uani 1 1 d .
H99 H 0.1321 0.4774 1.0373 0.213 Uiso 1 1 calc R
C100 C 0.3849(2) 0.3976(2) 1.1082(4) 0.0470(16) Uani 1 1 d .
C101 C 0.3566(2) 0.3965(2) 1.1610(3) 0.0433(15) Uani 1 1 d .
H101 H 0.3285 0.3886 1.1522 0.052 Uiso 1 1 calc R
C102 C 0.3676(2) 0.4066(2) 1.2258(3) 0.0429(15) Uani 1 1 d .
H102 H 0.3473 0.4047 1.26 0.051 Uiso 1 1 calc R
C103 C 0.4080(2) 0.4193(2) 1.2411(4) 0.0435(15) Uani 1 1 d .
C104 C 0.4366(3) 0.4198(3) 1.1896(4) 0.059(2) Uani 1 1 d .
H104 H 0.4647 0.4273 1.1988 0.07 Uiso 1 1 calc R
C105 C 0.4254(2) 0.4096(3) 1.1243(4) 0.058(2) Uani 1 1 d .
H105 H 0.446 0.411 1.0904 0.07 Uiso 1 1 calc R
C106 C 0.5021(3) 0.1380(4) 1.2704(5) 0.076(3) Uani 1 1 d .
C107 C 0.4852(4) 0.1445(4) 1.3329(5) 0.093(3) Uani 1 1 d .
H107 H 0.4576 0.1552 1.3364 0.111 Uiso 1 1 calc R
C108 C 0.5072(5) 0.1360(5) 1.3901(7) 0.126(6) Uani 1 1 d .
H108 H 0.4948 0.14 1.4323 0.151 Uiso 1 1 calc R
C109 C 0.5478(5) 0.1216(5) 1.3848(7) 0.123(6) Uani 1 1 d .
H109 H 0.5626 0.1142 1.4239 0.148 Uiso 1 1 calc R
C110 C 0.5669(4) 0.1178(4) 1.3250(7) 0.103(4) Uani 1 1 d .
H110 H 0.5956 0.1103 1.3228 0.123 Uiso 1 1 calc R
C111 C 0.5445(3) 0.1248(4) 1.2667(6) 0.086(3) Uani 1 1 d .
H111 H 0.5575 0.1209 1.2249 0.103 Uiso 1 1 calc R
C112 C 0.2130(3) -0.0040(2) 1.2537(4) 0.0509(17) Uani 1 1 d .
C113 C 0.2233(3) 0.0132(2) 1.3142(4) 0.058(2) Uani 1 1 d .
H113 H 0.2338 0.0409 1.3158 0.07 Uiso 1 1 calc R
C114 C 0.2187(4) -0.0086(3) 1.3717(5) 0.073(3) Uani 1 1 d .
H114 H 0.227 0.0036 1.4125 0.087 Uiso 1 1 calc R
C115 C 0.2020(3) -0.0490(3) 1.3707(4) 0.067(2) Uani 1 1 d .
H115 H 0.1978 -0.0639 1.4109 0.08 Uiso 1 1 calc R
C116 C 0.1916(3) -0.0669(3) 1.3113(4) 0.066(2) Uani 1 1 d .
H116 H 0.1812 -0.0947 1.3104 0.08 Uiso 1 1 calc R
C117 C 0.1961(3) -0.0451(2) 1.2525(4) 0.059(2) Uani 1 1 d .
H117 H 0.1879 -0.0574 1.2116 0.071 Uiso 1 1 calc R
C118 C 0.0077(4) 0.2182(5) 1.2441(5) 0.110(5) Uani 1 1 d .
C119 C 0.0190(4) 0.1886(8) 1.2915(8) 0.169(10) Uani 1 1 d .
H119 H 0.0385 0.1672 1.281 0.203 Uiso 1 1 calc R
C120 C 0.0005(6) 0.1909(12) 1.3577(11) 0.204(19) Uani 1 1 d .
H120 H 0.0093 0.1729 1.3924 0.244 Uiso 1 1 calc R
C121 C -0.0281(12) 0.2186(13) 1.3667(11) 0.26(3) Uani 1 1 d .
H121 H -0.0428 0.2174 1.4075 0.316 Uiso 1 1 calc R
C122 C -0.0396(10) 0.2501(7) 1.3228(10) 0.229(16) Uani 1 1 d .
H122 H -0.0591 0.2712 1.3347 0.275 Uiso 1 1 calc R
C123 C -0.0211(8) 0.2488(6) 1.2610(9) 0.181(11) Uani 1 1 d .
H123 H -0.0283 0.2695 1.2292 0.217 Uiso 1 1 calc R
C124 C 0.1288(5) 0.4868(5) 1.2553(7) 0.113(5) Uani 1 1 d .
C125 C 0.1187(8) 0.4700(8) 1.3088(8) 0.190(12) Uani 1 1 d .
H125 H 0.1195 0.4403 1.3078 0.228 Uiso 1 1 calc R
C126 C 0.1057(17) 0.4879(13) 1.3748(18) 0.29(3) Uani 1 1 d .
H126 H 0.0907 0.475 1.4098 0.35 Uiso 1 1 calc R
C127 C 0.1181(8) 0.5199(18) 1.3716(16) 0.24(3) Uani 1 1 d .
H127 H 0.1196 0.5316 1.4149 0.29 Uiso 1 1 calc R
C128 C 0.1312(8) 0.5466(12) 1.329(2) 0.25(2) Uani 1 1 d .
H128 H 0.1395 0.5741 1.3414 0.306 Uiso 1 1 calc R
C129 C 0.1324(7) 0.5315(7) 1.2598(11) 0.169(9) Uani 1 1 d .
H129 H 0.1353 0.5493 1.2225 0.203 Uiso 1 1 calc R
C130 C 0.4208(2) 0.4305(2) 1.3099(4) 0.0442(15) Uani 1 1 d .
C131 C 0.3931(3) 0.4495(2) 1.3522(4) 0.0534(18) Uani 1 1 d .
H131 H 0.3653 0.4547 1.3381 0.064 Uiso 1 1 calc R
C132 C 0.4057(3) 0.4614(3) 1.4161(4) 0.0593(19) Uani 1 1 d .
H132 H 0.3864 0.4751 1.4444 0.071 Uiso 1 1 calc R
C133 C 0.4450(3) 0.4536(3) 1.4380(4) 0.069(2) Uani 1 1 d .
H133 H 0.453 0.4605 1.482 0.082 Uiso 1 1 calc R
C134 C 0.4741(3) 0.4348(3) 1.3938(5) 0.071(2) Uani 1 1 d .
H134 H 0.5023 0.4307 1.407 0.085 Uiso 1 1 calc R
C135 C 0.4610(2) 0.4227(3) 1.3321(4) 0.0588(19) Uani 1 1 d .
H135 H 0.4801 0.4086 1.3037 0.071 Uiso 1 1 calc R
C301 C 0.5507 0.4482 1.1802 0.142 Uiso 1 1 d .
C302 C 0.5522 0.3937 1.1909 0.12 Uiso 1 1 d .
C303 C 0.5632 0.382 1.2451 0.103 Uiso 1 1 d .
C304 C 0.5728 0.4092 1.2952 0.114 Uiso 1 1 d .
C305 C 0.5672 0.4487 1.2989 0.138 Uiso 1 1 d .
C306 C 0.5578 0.4657 1.2349 0.153 Uiso 1 1 d .
C307 C 0.5403 0.4693 1.1196 0.119 Uiso 0.5 1 d P
C308 C 0.5473 0.4197 1.1524 0.226 Uiso 1 1 d .
C310 C 0.5832 0.3997 1.3619 0.122 Uiso 0.5 1 d P
C401 C 0.5 0 1.25 0.204 Uiso 1 4 d S
C402 C 0.5 0 1.1797 0.25 Uiso 1 2 d S
C403 C 0.5342 0.0083 1.1395 0.427 Uiso 1 1 d .
C404 C 0.5309 0.0096 1.0736 0.323 Uiso 1 1 d .
C405 C 0.5 0 1.0502 0.443 Uiso 1 2 d S
C406 C 0.5147 0.0297 1.026 1.025 Uiso 1 1 d .
C407 C 0.5178 0.036 0.9672 0.418 Uiso 1 1 d .
C408 C 0.5 0 0.9078 0.554 Uiso 1 2 d S
C409 C 0.5 0 0.8245 0.784 Uiso 1 2 d S

loop_
_atom_site_aniso_label
_atom_site_aniso_U_11
_atom_site_aniso_U_22
_atom_site_aniso_U_33
_atom_site_aniso_U_23
_atom_site_aniso_U_13
_atom_site_aniso_U_12
Si1 0.0397(9) 0.0678(13) 0.0510(11) 0.0030(10) 0.0005(9) -0.0001(8)
Si2 0.0550(10) 0.0330(8) 0.0421(10) 0.0002(7) 0.0000(8) 0.0002(7)
Si3 0.0432(10) 0.0492(10) 0.0545(11) 0.0001(9) -0.0064(9) -0.0039(8)
Si4 0.0638(12) 0.0402(9) 0.0529(12) -0.0015(9) -0.0044(10) 0.0065(8)
Si5 0.0552(11) 0.0426(9) 0.0417(10) -0.0047(8) 0.0015(9) -0.0128(8)
C1 0.038(3) 0.038(3) 0.052(4) -0.001(3) 0.006(3) -0.002(2)
C2 0.045(3) 0.037(3) 0.027(3) 0.004(2) -0.004(2) -0.002(2)
C3 0.039(3) 0.044(3) 0.031(3) -0.003(3) -0.003(3) -0.003(3)
C4 0.050(4) 0.031(3) 0.050(4) 0.000(3) -0.003(3) 0.000(3)
C5 0.043(3) 0.036(3) 0.038(3) -0.003(3) -0.003(3) -0.007(2)
C6 0.034(3) 0.045(3) 0.030(3) 0.002(3) 0.003(2) 0.001(2)
C7 0.037(3) 0.042(3) 0.026(3) -0.002(2) -0.002(2) 0.000(2)
C8 0.048(3) 0.036(3) 0.029(3) 0.000(2) -0.005(3) 0.000(3)
C9 0.047(4) 0.044(3) 0.034(3) -0.002(3) 0.001(3) -0.004(3)
C10 0.048(3) 0.044(3) 0.028(3) -0.001(3) -0.003(3) -0.010(3)
C11 0.050(4) 0.049(4) 0.032(3) -0.003(3) 0.003(3) 0.000(3)
C12 0.046(4) 0.045(3) 0.030(3) -0.002(3) 0.001(3) 0.002(3)
C13 0.041(3) 0.036(3) 0.029(3) 0.001(2) -0.005(2) -0.008(2)
C14 0.045(3) 0.040(3) 0.031(3) -0.001(3) -0.009(3) -0.008(3)
C15 0.057(4) 0.039(3) 0.035(3) 0.004(3) -0.009(3) 0.004(3)
C16 0.047(4) 0.038(3) 0.036(3) 0.003(3) -0.006(3) 0.005(3)
C17 0.063(4) 0.037(3) 0.033(3) -0.001(3) 0.003(3) -0.008(3)
C18 0.063(4) 0.038(3) 0.030(3) -0.004(3) -0.003(3) -0.012(3)
C19 0.048(4) 0.051(4) 0.030(3) 0.000(3) -0.005(3) -0.012(3)
C20 0.041(3) 0.057(4) 0.030(3) -0.005(3) 0.006(3) -0.013(3)
C21 0.046(4) 0.053(4) 0.036(3) -0.003(3) 0.014(3) -0.001(3)
C22 0.057(4) 0.043(3) 0.030(3) -0.008(3) 0.004(3) -0.005(3)
C23 0.059(4) 0.039(3) 0.033(3) -0.005(3) -0.003(3) -0.007(3)
C24 0.052(4) 0.043(3) 0.031(3) 0.003(3) -0.012(3) -0.009(3)
C25 0.053(4) 0.047(4) 0.041(4) 0.000(3) -0.015(3) 0.002(3)
C26 0.067(4) 0.039(3) 0.037(4) 0.006(3) -0.005(3) -0.002(3)
C27 0.072(5) 0.030(3) 0.045(4) 0.009(3) -0.009(3) 0.001(3)
C28 0.067(5) 0.046(4) 0.033(3) 0.005(3) 0.004(3) -0.012(3)
C29 0.054(4) 0.049(4) 0.039(4) -0.001(3) 0.007(3) -0.022(3)
C30 0.044(4) 0.065(5) 0.038(3) -0.006(3) 0.010(3) -0.006(3)
C31 0.064(4) 0.048(4) 0.039(4) -0.006(3) 0.010(3) 0.006(3)
C32 0.065(5) 0.052(4) 0.041(4) -0.009(3) 0.007(3) -0.001(3)
C33 0.066(4) 0.046(4) 0.030(3) -0.008(3) -0.006(3) -0.012(3)
C34 0.065(5) 0.051(4) 0.035(3) -0.006(3) -0.012(3) -0.006(3)
C35 0.063(4) 0.054(4) 0.036(3) 0.004(3) -0.013(3) 0.000(3)
C36 0.075(5) 0.047(4) 0.039(4) 0.008(3) -0.016(4) 0.011(4)
C37 0.084(5) 0.037(3) 0.035(4) 0.009(3) -0.002(4) -0.008(3)
C38 0.080(5) 0.043(4) 0.041(4) 0.004(3) -0.001(4) -0.023(3)
C39 0.063(5) 0.064(5) 0.041(4) -0.001(3) 0.020(3) -0.023(4)
C40 0.056(4) 0.066(5) 0.037(4) -0.005(3) 0.013(3) -0.019(3)
C41 0.077(5) 0.061(5) 0.042(4) -0.009(3) 0.020(4) -0.010(4)
C42 0.085(6) 0.051(4) 0.030(3) -0.014(3) 0.010(4) -0.009(4)
C43 0.076(5) 0.048(4) 0.032(3) -0.010(3) -0.006(3) 0.000(3)
C44 0.070(5) 0.055(4) 0.035(4) -0.004(3) -0.013(3) -0.012(4)
C45 0.069(5) 0.071(5) 0.032(3) 0.000(3) -0.024(3) -0.007(4)
C46 0.074(5) 0.054(4) 0.033(3) 0.013(3) -0.012(3) -0.001(4)
C47 0.098(6) 0.052(4) 0.031(3) 0.019(3) -0.012(4) -0.010(4)
C48 0.089(6) 0.052(4) 0.034(4) 0.010(3) 0.010(4) -0.017(4)
C49 0.077(5) 0.070(5) 0.034(4) 0.006(3) 0.015(4) -0.028(4)
C50 0.066(5) 0.078(6) 0.041(4) -0.012(4) 0.020(4) -0.016(4)
C51 0.074(5) 0.067(5) 0.032(4) -0.012(3) 0.015(3) -0.009(4)
C52 0.093(6) 0.056(4) 0.026(3) -0.001(3) -0.009(4) -0.018(4)
C53 0.095(6) 0.065(5) 0.025(3) 0.013(3) -0.014(4) -0.008(4)
C54 0.092(6) 0.058(5) 0.030(4) 0.013(3) 0.001(4) -0.010(4)
C55 0.078(5) 0.066(5) 0.040(4) 0.008(4) 0.022(4) -0.009(4)
C56 0.090(6) 0.063(5) 0.023(3) -0.005(3) 0.008(3) -0.010(4)
C57 0.111(7) 0.067(5) 0.018(3) 0.001(3) -0.002(4) -0.020(5)
C58 0.098(7) 0.065(5) 0.025(3) 0.009(3) -0.007(4) -0.008(4)
C59 0.102(7) 0.069(5) 0.021(3) 0.012(3) -0.003(4) -0.019(5)
C60 0.104(7) 0.070(5) 0.021(3) 0.000(3) 0.014(4) -0.023(5)
C61 0.050(4) 0.052(4) 0.031(3) 0.001(3) 0.000(3) -0.006(3)
C62 0.050(3) 0.037(3) 0.033(3) 0.000(2) 0.000(3) 0.000(3)
C63 0.045(3) 0.039(3) 0.040(3) 0.001(3) -0.005(3) 0.000(3)
C64 0.054(4) 0.038(3) 0.043(4) -0.003(3) -0.002(3) 0.001(3)
C65 0.051(4) 0.045(3) 0.030(3) -0.003(3) 0.002(3) -0.009(3)
C66 0.043(4) 0.124(9) 0.097(8) 0.032(7) 0.001(5) -0.013(5)
C67 0.068(5) 0.082(6) 0.068(5) -0.004(5) -0.004(4) 0.028(5)
C68 0.060(5) 0.058(5) 0.073(6) 0.005(4) 0.006(4) 0.002(4)
C69 0.074(5) 0.038(4) 0.053(4) 0.004(3) 0.002(4) -0.011(3)
C70 0.048(4) 0.059(5) 0.096(7) -0.006(5) -0.014(4) 0.002(3)
C71 0.049(4) 0.062(5) 0.064(5) 0.006(4) -0.005(4) 0.000(3)
C72 0.080(6) 0.092(7) 0.102(8) -0.034(6) -0.035(6) 0.033(6)
C73 0.125(9) 0.038(4) 0.078(6) 0.007(4) 0.016(6) 0.009(5)
C74 0.093(6) 0.057(4) 0.055(5) -0.009(4) 0.005(5) -0.003(4)
C75 0.073(5) 0.078(5) 0.044(4) -0.009(4) 0.017(4) -0.026(4)
C76 0.041(4) 0.064(4) 0.050(4) 0.009(4) -0.001(3) -0.001(3)
C77 0.069(5) 0.071(5) 0.055(5) -0.004(4) -0.010(4) 0.016(4)
C78 0.073(6) 0.079(6) 0.059(5) -0.007(4) -0.015(4) 0.017(4)
C79 0.061(5) 0.077(6) 0.057(5) 0.006(4) -0.004(4) 0.008(4)
C80 0.069(5) 0.072(5) 0.058(5) 0.014(4) 0.001(4) 0.016(4)
C81 0.053(4) 0.067(5) 0.052(4) 0.003(4) -0.002(3) -0.002(4)
C82 0.061(4) 0.035(3) 0.045(4) -0.002(3) 0.004(3) -0.003(3)
C83 0.067(5) 0.046(4) 0.047(4) 0.002(3) -0.002(4) -0.013(3)
C84 0.065(5) 0.045(4) 0.048(4) 0.000(3) -0.004(4) -0.006(3)
C85 0.063(4) 0.038(3) 0.045(4) -0.001(3) 0.000(3) -0.009(3)
C86 0.061(5) 0.061(5) 0.048(4) 0.013(4) -0.004(4) -0.012(4)
C87 0.057(4) 0.068(5) 0.052(4) 0.011(4) -0.006(4) -0.014(4)
C88 0.038(3) 0.052(4) 0.069(5) 0.010(4) -0.008(3) 0.002(3)
C89 0.063(5) 0.058(5) 0.118(9) 0.029(5) 0.026(6) 0.000(4)
C90 0.051(5) 0.103(8) 0.098(8) 0.049(7) 0.001(5) -0.016(5)
C91 0.042(4) 0.099(7) 0.054(5) 0.012(5) -0.007(4) -0.019(4)
C92 0.066(5) 0.078(6) 0.051(4) -0.005(4) -0.001(4) -0.012(4)
C93 0.065(5) 0.061(5) 0.060(5) 0.008(4) -0.003(4) -0.001(4)
C94 0.079(5) 0.050(4) 0.046(4) -0.002(3) -0.001(4) 0.020(4)
C95 0.48(4) 0.148(14) 0.055(7) 0.015(8) 0.034(13) 0.22(2)
C96 0.51(5) 0.196(18) 0.044(7) 0.003(9) -0.005(14) 0.24(3)
C97 0.103(8) 0.090(7) 0.073(7) -0.013(6) -0.011(6) 0.051(6)
C98 0.36(3) 0.077(8) 0.071(8) 0.011(7) 0.077(13) 0.066(13)
C99 0.39(3) 0.060(7) 0.078(8) 0.009(6) 0.051(14) 0.082(12)
C100 0.057(4) 0.037(3) 0.047(4) -0.003(3) 0.004(3) -0.012(3)
C101 0.043(3) 0.045(3) 0.042(4) -0.003(3) 0.000(3) -0.010(3)
C102 0.041(3) 0.044(3) 0.044(4) -0.002(3) 0.003(3) -0.009(3)
C103 0.041(3) 0.042(3) 0.048(4) -0.007(3) -0.001(3) 0.003(3)
C104 0.053(4) 0.067(5) 0.056(5) -0.022(4) 0.017(4) -0.019(4)
C105 0.049(4) 0.074(5) 0.052(4) -0.018(4) 0.009(3) -0.019(4)
C106 0.069(6) 0.090(7) 0.068(6) 0.006(5) -0.010(5) 0.013(5)
C107 0.098(8) 0.116(9) 0.063(6) 0.003(6) -0.010(6) 0.024(7)
C108 0.137(13) 0.153(13) 0.086(9) -0.014(9) -0.039(9) 0.053(11)
C109 0.140(13) 0.149(13) 0.081(8) -0.006(8) -0.039(8) 0.069(10)
C110 0.106(9) 0.097(8) 0.105(10) -0.012(7) -0.036(8) 0.043(7)
C111 0.068(6) 0.104(8) 0.086(7) 0.010(6) -0.011(5) 0.017(6)
C112 0.063(4) 0.039(4) 0.050(4) 0.005(3) -0.005(3) -0.008(3)
C113 0.078(5) 0.037(4) 0.060(5) 0.000(3) 0.007(4) -0.002(3)
C114 0.110(8) 0.056(5) 0.054(5) 0.005(4) -0.010(5) -0.003(5)
C115 0.084(6) 0.065(5) 0.052(5) 0.015(4) 0.004(4) -0.018(4)
C116 0.090(6) 0.056(5) 0.053(5) 0.008(4) 0.004(4) -0.019(4)
C117 0.078(5) 0.045(4) 0.055(4) -0.003(3) 0.000(4) -0.016(4)
C118 0.109(9) 0.169(13) 0.051(5) 0.009(7) -0.001(6) -0.093(10)
C119 0.080(8) 0.31(3) 0.118(11) 0.117(15) -0.037(8) -0.095(12)
C120 0.105(12) 0.41(5) 0.092(14) 0.08(2) -0.033(11) -0.16(2)
C121 0.33(4) 0.39(5) 0.070(10) -0.01(2) 0.01(2) -0.31(4)
C122 0.38(4) 0.175(18) 0.126(14) -0.054(13) 0.16(2) -0.16(2)
C123 0.28(3) 0.125(13) 0.138(14) -0.064(11) 0.133(17) -0.104(15)
C124 0.118(10) 0.137(12) 0.082(8) -0.011(8) 0.005(8) 0.057(9)
C125 0.27(3) 0.23(2) 0.066(9) -0.017(12) 0.012(12) 0.14(2)
C126 0.51(8) 0.25(4) 0.12(2) 0.05(2) -0.09(3) -0.04(4)
C127 0.091(14) 0.51(8) 0.122(19) 0.05(4) 0.019(12) -0.01(3)
C128 0.136(19) 0.28(4) 0.35(5) -0.20(4) 0.01(3) -0.01(2)
C129 0.20(2) 0.143(15) 0.162(18) -0.083(14) 0.063(15) -0.056(14)
C130 0.044(3) 0.042(3) 0.047(4) -0.012(3) 0.001(3) -0.007(3)
C131 0.059(4) 0.055(4) 0.047(4) -0.009(3) 0.005(3) -0.003(3)
C132 0.060(5) 0.068(5) 0.050(4) -0.011(4) 0.003(4) -0.007(4)
C133 0.081(6) 0.080(6) 0.044(4) -0.013(4) -0.010(4) -0.020(5)
C134 0.057(5) 0.090(6) 0.066(5) -0.021(5) -0.021(4) 0.009(4)
C135 0.052(4) 0.061(5) 0.063(5) -0.020(4) -0.006(4) 0.000(3)

loop_
_atom_type_symbol
_atom_type_description
_atom_type_scat_dispersion_real
_atom_type_scat_dispersion_imag
_atom_type_scat_source
C C 0.003 0.002 'International Tables Vol C Tables 4.2.6.8 and 6.1.1.4'
H H 0 0 'International Tables Vol C Tables 4.2.6.8 and 6.1.1.4'
Si Si 0.082 0.07 'International Tables Vol C Tables 4.2.6.8 and 6.1.1.4'

loop_
_geom_angle_atom_site_label_1
_geom_angle_atom_site_label_2
_geom_angle_atom_site_label_3
_geom_angle
_geom_angle_site_symmetry_1
_geom_angle_site_symmetry_3
C67 Si1 C76 108.0(4) . .
C67 Si1 C66 111.0(6) . .
C76 Si1 C66 109.2(4) . .
C67 Si1 C61 113.1(4) . .
C76 Si1 C61 107.1(3) . .
C66 Si1 C61 108.3(4) . .
C69 Si2 C82 110.4(3) . .
C69 Si2 C68 110.6(4) . .
C82 Si2 C68 107.6(4) . .
C69 Si2 C62 111.2(3) . .
C82 Si2 C62 105.1(3) . .
C68 Si2 C62 111.8(4) . .
C71 Si3 C88 108.9(4) . .
C71 Si3 C70 113.8(4) . .
C88 Si3 C70 109.5(4) . .
C71 Si3 C63 111.6(3) . .
C88 Si3 C63 103.0(3) . .
C70 Si3 C63 109.5(3) . .
C72 Si4 C94 108.5(5) . .
C72 Si4 C73 111.1(6) . .
C94 Si4 C73 108.0(4) . .
C72 Si4 C64 112.5(4) . .
C94 Si4 C64 106.1(3) . .
C73 Si4 C64 110.5(4) . .
C74 Si5 C75 109.5(4) . .
C74 Si5 C100 109.3(4) . .
C75 Si5 C100 109.5(4) . .
C74 Si5 C65 110.1(4) . .
C75 Si5 C65 112.6(3) . .
C100 Si5 C65 105.7(3) . .
C2 C1 C5 106.7(5) . .
C2 C1 C6 121.5(6) . .
C5 C1 C6 124.2(5) . .
C3 C2 C1 107.9(5) . .
C3 C2 C7 125.0(5) . .
C1 C2 C7 124.6(5) . .
C2 C3 C4 109.5(6) . .
C2 C3 C8 124.2(6) . .
C4 C3 C8 124.4(6) . .
C2 C3 H3 94.5 . .
C4 C3 H3 94.5 . .
C8 C3 H3 94.5 . .
C5 C4 C3 108.6(5) . .
C5 C4 C9 123.3(6) . .
C3 C4 C9 124.0(6) . .
C4 C5 C1 107.1(5) . .
C4 C5 C10 125.3(6) . .
C1 C5 C10 123.5(6) . .
C11 C6 C20 100.4(5) . .
C11 C6 C1 107.9(5) . .
C20 C6 C1 106.4(5) . .
C11 C6 C61 114.3(5) . .
C20 C6 C61 114.9(5) . .
C1 C6 C61 112.1(5) . .
C2 C7 C12 105.6(5) . .
C2 C7 C62 111.6(5) . .
C12 C7 C62 116.4(5) . .
C2 C7 C13 105.9(5) . .
C12 C7 C13 100.2(5) . .
C62 C7 C13 115.9(5) . .
C3 C8 C14 105.5(5) . .
C3 C8 C15 104.6(5) . .
C14 C8 C15 99.9(5) . .
C3 C8 C63 112.3(5) . .
C14 C8 C63 117.4(5) . .
C15 C8 C63 115.6(5) . .
C4 C9 C17 106.4(6) . .
C4 C9 C16 106.0(5) . .
C17 C9 C16 100.6(5) . .
C4 C9 C64 112.4(6) . .
C17 C9 C64 115.7(5) . .
C16 C9 C64 114.6(6) . .
C5 C10 C18 106.4(5) . .
C5 C10 C19 106.9(5) . .
C18 C10 C19 100.4(5) . .
C5 C10 C65 112.0(5) . .
C18 C10 C65 115.4(5) . .
C19 C10 C65 114.7(5) . .
C12 C11 C21 119.0(6) . .
C12 C11 C6 125.2(6) . .
C21 C11 C6 109.8(6) . .
C11 C12 C22 119.6(6) . .
C11 C12 C7 124.3(6) . .
C22 C12 C7 109.6(6) . .
C14 C13 C23 120.3(6) . .
C14 C13 C7 123.3(5) . .
C23 C13 C7 108.7(5) . .
C13 C14 C24 119.3(6) . .
C13 C14 C8 124.6(5) . .
C24 C14 C8 109.9(5) . .
C16 C15 C25 120.0(6) . .
C16 C15 C8 124.7(6) . .
C25 C15 C8 109.5(6) . .
C15 C16 C26 119.5(6) . .
C15 C16 C9 124.6(6) . .
C26 C16 C9 109.1(6) . .
C18 C17 C27 119.4(6) . .
C18 C17 C9 124.1(6) . .
C27 C17 C9 109.5(6) . .
C17 C18 C28 118.7(6) . .
C17 C18 C10 124.7(6) . .
C28 C18 C10 109.9(6) . .
C20 C19 C29 120.2(6) . .
C20 C19 C10 124.7(6) . .
C29 C19 C10 108.9(6) . .
C19 C20 C30 118.8(6) . .
C19 C20 C6 125.2(6) . .
C30 C20 C6 109.6(6) . .
C31 C21 C11 121.6(7) . .
C31 C21 C30 121.1(6) . .
C11 C21 C30 109.0(6) . .
C32 C22 C23 120.1(7) . .
C32 C22 C12 120.9(6) . .
C23 C22 C12 108.9(6) . .
C33 C23 C22 120.4(6) . .
C33 C23 C13 119.9(6) . .
C22 C23 C13 109.9(6) . .
C34 C24 C25 119.6(6) . .
C34 C24 C14 121.9(6) . .
C25 C24 C14 108.2(6) . .
C35 C25 C15 120.6(6) . .
C35 C25 C24 121.2(7) . .
C15 C25 C24 109.5(6) . .
C36 C26 C27 120.6(7) . .
C36 C26 C16 120.7(6) . .
C27 C26 C16 109.2(6) . .
C37 C27 C26 120.3(7) . .
C37 C27 C17 121.7(7) . .
C26 C27 C17 108.9(6) . .
C38 C28 C29 120.7(7) . .
C38 C28 C18 121.5(7) . .
C29 C28 C18 109.0(6) . .
C39 C29 C28 120.7(7) . .
C39 C29 C19 119.9(7) . .
C28 C29 C19 108.9(6) . .
C40 C30 C20 121.7(7) . .
C40 C30 C21 119.5(7) . .
C20 C30 C21 108.0(6) . .
C21 C31 C32 118.7(7) . .
C21 C31 C41 119.0(7) . .
C32 C31 C41 108.4(7) . .
C22 C32 C31 119.8(7) . .
C22 C32 C42 121.0(7) . .
C31 C32 C42 108.9(7) . .
C23 C33 C34 119.5(6) . .
C23 C33 C43 118.9(7) . .
C34 C33 C43 108.1(6) . .
C24 C34 C44 120.8(7) . .
C24 C34 C33 118.7(6) . .
C44 C34 C33 108.0(7) . .
C25 C35 C36 118.9(6) . .
C25 C35 C45 118.0(7) . .
C36 C35 C45 109.5(7) . .
C26 C36 C35 119.8(7) . .
C26 C36 C46 119.6(8) . .
C35 C36 C46 107.3(7) . .
C27 C37 C38 119.0(7) . .
C27 C37 C47 119.7(7) . .
C38 C37 C47 108.9(7) . .
C28 C38 C37 119.4(7) . .
C28 C38 C48 118.3(8) . .
C37 C38 C48 109.3(7) . .
C29 C39 C40 119.5(7) . .
C29 C39 C49 119.5(8) . .
C40 C39 C49 108.0(7) . .
C30 C40 C39 119.7(7) . .
C30 C40 C50 120.9(7) . .
C39 C40 C50 108.3(8) . .
C50 C41 C51 119.7(8) . .
C50 C41 C31 120.3(7) . .
C51 C41 C31 106.9(7) . .
C43 C42 C32 120.0(7) . .
C43 C42 C51 118.6(8) . .
C32 C42 C51 108.0(7) . .
C42 C43 C52 121.3(8) . .
C42 C43 C33 119.5(7) . .
C52 C43 C33 107.2(7) . .
C45 C44 C52 119.9(7) . .
C45 C44 C34 119.4(7) . .
C52 C44 C34 108.0(7) . .
C44 C45 C53 120.4(8) . .
C44 C45 C35 120.9(7) . .
C53 C45 C35 106.7(7) . .
C47 C46 C53 121.6(8) . .
C47 C46 C36 118.7(7) . .
C53 C46 C36 108.0(7) . .
C46 C47 C37 121.0(8) . .
C46 C47 C54 119.1(8) . .
C37 C47 C54 107.7(8) . .
C49 C48 C54 119.6(8) . .
C49 C48 C38 121.5(7) . .
C54 C48 C38 105.8(8) . .
C48 C49 C55 121.2(8) . .
C48 C49 C39 119.4(7) . .
C55 C49 C39 107.1(8) . .
C41 C50 C55 121.1(8) . .
C41 C50 C40 119.2(7) . .
C55 C50 C40 107.5(8) . .
C56 C51 C41 118.6(8) . .
C56 C51 C42 121.1(8) . .
C41 C51 C42 107.8(7) . .
C57 C52 C44 120.3(8) . .
C57 C52 C43 120.0(9) . .
C44 C52 C43 108.6(7) . .
C46 C53 C58 118.8(8) . .
C46 C53 C45 108.4(7) . .
C58 C53 C45 119.0(8) . .
C59 C54 C47 120.3(8) . .
C59 C54 C48 120.2(9) . .
C47 C54 C48 108.3(7) . .
C60 C55 C50 120.6(8) . .
C60 C55 C49 118.6(9) . .
C50 C55 C49 109.1(7) . .
C51 C56 C60 122.0(8) . .
C51 C56 C57 119.1(7) . .
C60 C56 C57 107.9(8) . .
C52 C57 C58 121.2(9) . .
C52 C57 C56 119.9(8) . .
C58 C57 C56 105.8(8) . .
C57 C58 C59 110.8(9) . .
C57 C58 C53 119.1(8) . .
C59 C58 C53 119.3(8) . .
C54 C59 C58 120.8(9) . .
C54 C59 C60 119.1(8) . .
C58 C59 C60 107.3(8) . .
C55 C60 C59 121.4(8) . .
C55 C60 C56 117.9(8) . .
C59 C60 C56 108.1(9) . .
C6 C61 Si1 119.4(5) . .
C6 C61 H61A 107.5 . .
Si1 C61 H61A 107.5 . .
C6 C61 H61B 107.5 . .
Si1 C61 H61B 107.5 . .
H61A C61 H61B 107 . .
C7 C62 Si2 120.4(4) . .
C7 C62 H62A 107.2 . .
Si2 C62 H62A 107.2 . .
C7 C62 H62B 107.2 . .
Si2 C62 H62B 107.2 . .
H62A C62 H62B 106.9 . .
C8 C63 Si3 120.4(5) . .
C8 C63 H63A 107.2 . .
Si3 C63 H63A 107.2 . .
C8 C63 H63B 107.2 . .
Si3 C63 H63B 107.2 . .
H63A C63 H63B 106.9 . .
C9 C64 Si4 119.9(5) . .
C9 C64 H64A 107.3 . .
Si4 C64 H64A 107.3 . .
C9 C64 H64B 107.3 . .
Si4 C64 H64B 107.3 . .
H64A C64 H64B 106.9 . .
C10 C65 Si5 121.5(4) . .
C10 C65 H65A 107 . .
Si5 C65 H65A 107 . .
C10 C65 H65B 107 . .
Si5 C65 H65B 107 . .
H65A C65 H65B 106.7 . .
Si1 C66 H66A 109.5 . .
Si1 C66 H66B 109.5 . .
H66A C66 H66B 109.5 . .
Si1 C66 H66C 109.5 . .
H66A C66 H66C 109.5 . .
H66B C66 H66C 109.5 . .
Si1 C67 H67A 109.5 . .
Si1 C67 H67B 109.5 . .
H67A C67 H67B 109.5 . .
Si1 C67 H67C 109.5 . .
H67A C67 H67C 109.5 . .
H67B C67 H67C 109.5 . .
Si2 C68 H68A 109.5 . .
Si2 C68 H68B 109.5 . .
H68A C68 H68B 109.5 . .
Si2 C68 H68C 109.5 . .
H68A C68 H68C 109.5 . .
H68B C68 H68C 109.5 . .
Si2 C69 H69A 109.5 . .
Si2 C69 H69B 109.5 . .
H69A C69 H69B 109.5 . .
Si2 C69 H69C 109.5 . .
H69A C69 H69C 109.5 . .
H69B C69 H69C 109.5 . .
Si3 C70 H70A 109.5 . .
Si3 C70 H70B 109.5 . .
H70A C70 H70B 109.5 . .
Si3 C70 H70C 109.5 . .
H70A C70 H70C 109.5 . .
H70B C70 H70C 109.5 . .
Si3 C71 H71A 109.5 . .
Si3 C71 H71B 109.5 . .
H71A C71 H71B 109.5 . .
Si3 C71 H71C 109.5 . .
H71A C71 H71C 109.5 . .
H71B C71 H71C 109.5 . .
Si4 C72 H72A 109.5 . .
Si4 C72 H72B 109.5 . .
H72A C72 H72B 109.5 . .
Si4 C72 H72C 109.5 . .
H72A C72 H72C 109.5 . .
H72B C72 H72C 109.5 . .
Si4 C73 H73A 109.5 . .
Si4 C73 H73B 109.5 . .
H73A C73 H73B 109.5 . .
Si4 C73 H73C 109.5 . .
H73A C73 H73C 109.5 . .
H73B C73 H73C 109.5 . .
Si5 C74 H74A 109.5 . .
Si5 C74 H74B 109.5 . .
H74A C74 H74B 109.5 . .
Si5 C74 H74C 109.5 . .
H74A C74 H74C 109.5 . .
H74B C74 H74C 109.5 . .
Si5 C75 H75A 109.5 . .
Si5 C75 H75B 109.5 . .
H75A C75 H75B 109.5 . .
Si5 C75 H75C 109.5 . .
H75A C75 H75C 109.5 . .
H75B C75 H75C 109.5 . .
C77 C76 C81 117.0(7) . .
C77 C76 Si1 123.0(6) . .
C81 C76 Si1 119.5(6) . .
C78 C77 C76 122.1(8) . .
C78 C77 H77 119 . .
C76 C77 H77 119 . .
C77 C78 C79 121.7(9) . .
C77 C78 H78 119.2 . .
C79 C78 H78 119.2 . .
C78 C79 C80 116.9(8) . .
C78 C79 C106 123.4(9) . .
C80 C79 C106 119.7(8) . .
C81 C80 C79 120.9(8) . .
C81 C80 H80 119.5 . .
C79 C80 H80 119.5 . .
C80 C81 C76 121.2(8) . .
C80 C81 H81 119.4 . .
C76 C81 H81 119.4 . .
C83 C82 C87 117.1(7) . .
C83 C82 Si2 120.6(6) . .
C87 C82 Si2 122.3(6) . .
C82 C83 C84 121.2(7) . .
C82 C83 H83 119.4 . .
C84 C83 H83 119.4 . .
C85 C84 C83 121.7(7) . .
C85 C84 H84 119.2 . .
C83 C84 H84 119.2 . .
C84 C85 C86 117.8(7) . .
C84 C85 C112 122.2(7) . .
C86 C85 C112 120.0(6) . .
C87 C86 C85 120.9(7) . .
C87 C86 H86 119.5 . .
C85 C86 H86 119.5 . .
C82 C87 C86 121.2(7) . .
C82 C87 H87 119.4 . .
C86 C87 H87 119.4 . .
C93 C88 C89 115.9(9) . .
C93 C88 Si3 122.3(6) . .
C89 C88 Si3 121.8(7) . .
C90 C89 C88 121.2(10) . .
C90 C89 H89 119.4 . .
C88 C89 H89 119.4 . .
C91 C90 C89 121.1(9) . .
C91 C90 H90 119.5 . .
C89 C90 H90 119.5 . .
C90 C91 C92 119.0(9) . .
C90 C91 C118 120.8(11) . .
C92 C91 C118 120.1(11) . .
C91 C92 C93 119.8(9) . .
C91 C92 H92 120.1 . .
C93 C92 H92 120.1 . .
C88 C93 C92 123.0(8) . .
C88 C93 H93 118.5 . .
C92 C93 H93 118.5 . .
C95 C94 C99 109.6(10) . .
C95 C94 Si4 125.1(7) . .
C99 C94 Si4 125.1(8) . .
C94 C95 C96 123.5(13) . .
C94 C95 H95 118.2 . .
C96 C95 H95 118.2 . .
C97 C96 C95 123.4(13) . .
C97 C96 H96 118.3 . .
C95 C96 H96 118.3 . .
C98 C97 C96 112.1(11) . .
C98 C97 C124 122.5(11) . .
C96 C97 C124 125.2(12) . .
C97 C98 C99 122.9(12) . .
C97 C98 H98 118.6 . .
C99 C98 H98 118.6 . .
C94 C99 C98 127.5(13) . .
C94 C99 H99 116.3 . .
C98 C99 H99 116.3 . .
C105 C100 C101 115.7(7) . .
C105 C100 Si5 120.8(6) . .
C101 C100 Si5 123.5(5) . .
C102 C101 C100 123.1(6) . .
C102 C101 H101 118.5 . .
C100 C101 H101 118.5 . .
C103 C102 C101 120.8(6) . .
C103 C102 H102 119.6 . .
C101 C102 H102 119.6 . .
C104 C103 C102 116.8(7) . .
C104 C103 C130 121.0(6) . .
C102 C103 C130 122.2(6) . .
C103 C104 C105 122.3(7) . .
C103 C104 H104 118.9 . .
C105 C104 H104 118.9 . .
C100 C105 C104 121.4(7) . .
C100 C105 H105 119.3 . .
C104 C105 H105 119.3 . .
C107 C106 C111 117.5(10) . .
C107 C106 C79 121.6(9) . .
C111 C106 C79 120.7(10) . .
C108 C107 C106 122.1(12) . .
C108 C107 H107 118.9 . .
C106 C107 H107 118.9 . .
C107 C108 C109 118.8(14) . .
C107 C108 H108 120.6 . .
C109 C108 H108 120.6 . .
C110 C109 C108 121.4(12) . .
C110 C109 H109 119.3 . .
C108 C109 H109 119.3 . .
C109 C110 C111 120.2(12) . .
C109 C110 H110 119.9 . .
C111 C110 H110 119.9 . .
C110 C111 C106 119.6(12) . .
C110 C111 H111 120.2 . .
C106 C111 H111 120.2 . .
C113 C112 C117 118.3(7) . .
C113 C112 C85 121.8(6) . .
C117 C112 C85 119.8(7) . .
C114 C113 C112 121.7(7) . .
C114 C113 H113 119.2 . .
C112 C113 H113 119.2 . .
C113 C114 C115 120.2(9) . .
C113 C114 H114 119.9 . .
C115 C114 H114 119.9 . .
C116 C115 C114 119.4(8) . .
C116 C115 H115 120.3 . .
C114 C115 H115 120.3 . .
C115 C116 C117 121.0(8) . .
C115 C116 H116 119.5 . .
C117 C116 H116 119.5 . .
C116 C117 C112 119.3(8) . .
C116 C117 H117 120.3 . .
C112 C117 H117 120.3 . .
C123 C118 C119 118.9(15) . .
C123 C118 C91 121.2(14) . .
C119 C118 C91 119.8(17) . .
C118 C119 C120 119(2) . .
C118 C119 H119 120.4 . .
C120 C119 H119 120.4 . .
C121 C120 C119 117(3) . .
C121 C120 H120 121.6 . .
C119 C120 H120 121.6 . .
C120 C121 C122 127(3) . .
C120 C121 H121 116.6 . .
C122 C121 H121 116.6 . .
C123 C122 C121 116(3) . .
C123 C122 H122 122 . .
C121 C122 H122 122 . .
C122 C123 C118 122(2) . .
C122 C123 H123 119.1 . .
C118 C123 H123 119.1 . .
C125 C124 C129 113.2(17) . .
C125 C124 C97 125.3(18) . .
C129 C124 C97 121.5(15) . .
C124 C125 C126 132(3) . .
C124 C125 C127 102(2) . .
C126 C125 C127 31.9(17) . .
C124 C125 H125 114 . .
C126 C125 H125 114 . .
C127 C125 H125 142.8 . .
C127 C126 C125 102(4) . .
C127 C126 H126 129.1 . .
C125 C126 H126 129.1 . .
C126 C127 C128 141(5) . .
C126 C127 C125 46(4) . .
C128 C127 C125 96(3) . .
C126 C127 H127 109.4 . .
C128 C127 H127 109.4 . .
C125 C127 H127 151.4 . .
C127 C128 C129 115(3) . .
C127 C128 H128 122.6 . .
C129 C128 H128 122.6 . .
C124 C129 C128 113(2) . .
C124 C129 H129 123.7 . .
C128 C129 H129 123.7 . .
C131 C130 C135 118.6(7) . .
C131 C130 C103 120.5(7) . .
C135 C130 C103 120.9(7) . .
C130 C131 C132 120.4(8) . .
C130 C131 H131 119.8 . .
C132 C131 H131 119.8 . .
C133 C132 C131 121.1(8) . .
C133 C132 H132 119.4 . .
C131 C132 H132 119.4 . .
C132 C133 C134 118.6(8) . .
C132 C133 H133 120.7 . .
C134 C133 H133 120.7 . .
C135 C134 C133 119.4(8) . .
C135 C134 H134 120.3 . .
C133 C134 H134 120.3 . .
C134 C135 C130 121.8(8) . .
C134 C135 H135 119.1 . .
C130 C135 H135 119.1 . .
C308 C301 C306 148.3610 . .
C308 C301 C307 86.103(2) . .
C306 C301 C307 125.4880 . .
C308 C301 C302 39.1960(10) . .
C306 C301 C302 109.2 . .
C307 C301 C302 125.2170 . .
C308 C302 C303 151.1190 . .
C308 C302 C301 36.4440(10) . .
C303 C302 C301 115.2 . .
C302 C303 C304 122.5 . .
C305 C304 C303 129.7990 . .
C305 C304 C310 100.899(2) . .
C303 C304 C310 128.1 . .
C304 C305 C306 110.612(2) . .
C301 C306 C305 131.3 . .
C301 C307 C308 38.3 . .
C301 C308 C302 104.360(2) . .
C301 C308 C307 55.629(2) . .
C302 C308 C307 159.7 . .
C402 C401 C402 180 7_557 .
C403 C402 C403 108.4 2_655 .
C403 C402 C401 125.8 2_655 .
C403 C402 C401 125.8 . .
C404 C403 C402 121.8 . .
C405 C404 C406 57.8 . .
C405 C404 C403 118.3 . .
C406 C404 C403 143.5 . .
C404 C405 C404 131 . 2_655
C404 C405 C406 138 . 2_655
C404 C405 C406 66.7 2_655 2_655
C404 C405 C406 66.7 . .
C404 C405 C406 138 2_655 .
C406 C405 C406 130.5 2_655 .
C405 C406 C407 125.4 . .
C405 C406 C404 55.6 . .
C407 C406 C404 142.8 . .
C406 C407 C408 122.296(2) . .
C409 C408 C407 133.0100 . .
C409 C408 C407 133.0100 . 2_655
C407 C408 C407 93.979(3) . 2_655

loop_
_geom_bond_atom_site_label_1
_geom_bond_atom_site_label_2
_geom_bond_distance
_geom_bond_site_symmetry_2
Si1 C67 1.843(10) .
Si1 C76 1.886(8) .
Si1 C66 1.889(10) .
Si1 C61 1.898(7) .
Si2 C69 1.849(8) .
Si2 C82 1.875(7) .
Si2 C68 1.882(9) .
Si2 C62 1.896(6) .
Si3 C71 1.864(8) .
Si3 C88 1.865(9) .
Si3 C70 1.871(9) .
Si3 C63 1.883(7) .
Si4 C72 1.860(10) .
Si4 C94 1.879(8) .
Si4 C73 1.882(10) .
Si4 C64 1.907(7) .
Si5 C74 1.865(9) .
Si5 C75 1.869(9) .
Si5 C100 1.876(8) .
Si5 C65 1.884(6) .
C1 C2 1.447(9) .
C1 C5 1.455(9) .
C1 C6 1.544(9) .
C2 C3 1.382(9) .
C2 C7 1.524(8) .
C3 C4 1.417(9) .
C3 C8 1.525(8) .
C3 H3 1 .
C4 C5 1.405(9) .
C4 C9 1.526(9) .
C5 C10 1.510(8) .
C6 C11 1.521(9) .
C6 C20 1.543(9) .
C6 C61 1.545(9) .
C7 C12 1.541(9) .
C7 C62 1.547(8) .
C7 C13 1.560(8) .
C8 C14 1.540(9) .
C8 C15 1.548(8) .
C8 C63 1.555(9) .
C9 C17 1.537(9) .
C9 C16 1.546(9) .
C9 C64 1.548(9) .
C10 C18 1.531(9) .
C10 C19 1.553(10) .
C10 C65 1.560(8) .
C11 C12 1.380(10) .
C11 C21 1.435(9) .
C12 C22 1.441(9) .
C13 C14 1.383(9) .
C13 C23 1.435(9) .
C14 C24 1.440(9) .
C15 C16 1.374(9) .
C15 C25 1.427(9) .
C16 C26 1.441(9) .
C17 C18 1.380(11) .
C17 C27 1.445(10) .
C18 C28 1.439(10) .
C19 C20 1.386(10) .
C19 C29 1.444(10) .
C20 C30 1.436(9) .
C21 C31 1.400(10) .
C21 C30 1.444(10) .
C22 C32 1.395(10) .
C22 C23 1.423(10) .
C23 C33 1.422(10) .
C24 C34 1.390(10) .
C24 C25 1.436(10) .
C25 C35 1.417(10) .
C26 C36 1.396(10) .
C26 C27 1.429(11) .
C27 C37 1.390(11) .
C28 C38 1.405(10) .
C28 C29 1.432(11) .
C29 C39 1.406(10) .
C30 C40 1.380(10) .
C31 C32 1.420(11) .
C31 C41 1.457(11) .
C32 C42 1.420(11) .
C33 C34 1.445(11) .
C33 C43 1.459(11) .
C34 C44 1.444(11) .
C35 C36 1.419(11) .
C35 C45 1.455(11) .
C36 C46 1.468(12) .
C37 C38 1.417(12) .
C37 C47 1.443(10) .
C38 C48 1.476(11) .
C39 C40 1.428(12) .
C39 C49 1.470(12) .
C40 C50 1.463(11) .
C41 C50 1.401(12) .
C41 C51 1.442(12) .
C42 C43 1.413(12) .
C42 C51 1.455(11) .
C43 C52 1.447(11) .
C44 C45 1.401(12) .
C44 C52 1.442(13) .
C45 C53 1.454(12) .
C46 C47 1.392(12) .
C46 C53 1.435(12) .
C47 C54 1.462(13) .
C48 C49 1.374(13) .
C48 C54 1.466(12) .
C49 C55 1.443(12) .
C50 C55 1.432(13) .
C51 C56 1.409(12) .
C52 C57 1.398(12) .
C53 C58 1.447(13) .
C54 C59 1.391(12) .
C55 C60 1.404(13) .
C56 C60 1.448(12) .
C56 C57 1.479(14) .
C57 C58 1.425(12) .
C58 C59 1.431(13) .
C59 C60 1.439(14) .
C61 H61A 0.99 .
C61 H61B 0.99 .
C62 H62A 0.99 .
C62 H62B 0.99 .
C63 H63A 0.99 .
C63 H63B 0.99 .
C64 H64A 0.99 .
C64 H64B 0.99 .
C65 H65A 0.99 .
C65 H65B 0.99 .
C66 H66A 0.98 .
C66 H66B 0.98 .
C66 H66C 0.98 .
C67 H67A 0.98 .
C67 H67B 0.98 .
C67 H67C 0.98 .
C68 H68A 0.98 .
C68 H68B 0.98 .
C68 H68C 0.98 .
C69 H69A 0.98 .
C69 H69B 0.98 .
C69 H69C 0.98 .
C70 H70A 0.98 .
C70 H70B 0.98 .
C70 H70C 0.98 .
C71 H71A 0.98 .
C71 H71B 0.98 .
C71 H71C 0.98 .
C72 H72A 0.98 .
C72 H72B 0.98 .
C72 H72C 0.98 .
C73 H73A 0.98 .
C73 H73B 0.98 .
C73 H73C 0.98 .
C74 H74A 0.98 .
C74 H74B 0.98 .
C74 H74C 0.98 .
C75 H75A 0.98 .
C75 H75B 0.98 .
C75 H75C 0.98 .
C76 C77 1.396(12) .
C76 C81 1.396(11) .
C77 C78 1.379(12) .
C77 H77 0.95 .
C78 C79 1.385(12) .
C78 H78 0.95 .
C79 C80 1.415(13) .
C79 C106 1.467(13) .
C80 C81 1.395(12) .
C80 H80 0.95 .
C81 H81 0.95 .
C82 C83 1.390(11) .
C82 C87 1.401(11) .
C83 C84 1.416(11) .
C83 H83 0.95 .
C84 C85 1.361(11) .
C84 H84 0.95 .
C85 C86 1.408(11) .
C85 C112 1.485(10) .
C86 C87 1.402(11) .
C86 H86 0.95 .
C87 H87 0.95 .
C88 C93 1.367(12) .
C88 C89 1.409(11) .
C89 C90 1.400(16) .
C89 H89 0.95 .
C90 C91 1.363(16) .
C90 H90 0.95 .
C91 C92 1.370(13) .
C91 C118 1.502(15) .
C92 C93 1.409(12) .
C92 H92 0.95 .
C93 H93 0.95 .
C94 C95 1.297(15) .
C94 C99 1.318(13) .
C95 C96 1.393(18) .
C95 H95 0.95 .
C96 C97 1.337(19) .
C96 H96 0.95 .
C97 C98 1.274(17) .
C97 C124 1.510(17) .
C98 C99 1.352(17) .
C98 H98 0.95 .
C99 H99 0.95 .
C100 C105 1.392(10) .
C100 C101 1.398(10) .
C101 C102 1.393(10) .
C101 H101 0.95 .
C102 C103 1.391(9) .
C102 H102 0.95 .
C103 C104 1.384(10) .
C103 C130 1.490(10) .
C104 C105 1.404(11) .
C104 H104 0.95 .
C105 H105 0.95 .
C106 C107 1.387(15) .
C106 C111 1.424(14) .
C107 C108 1.380(16) .
C107 H107 0.95 .
C108 C109 1.38(2) .
C108 H108 0.95 .
C109 C110 1.359(19) .
C109 H109 0.95 .
C110 C111 1.394(16) .
C110 H110 0.95 .
C111 H111 0.95 .
C112 C113 1.378(11) .
C112 C117 1.423(10) .
C113 C114 1.361(12) .
C113 H113 0.95 .
C114 C115 1.399(12) .
C114 H114 0.95 .
C115 C116 1.369(12) .
C115 H115 0.95 .
C116 C117 1.385(11) .
C116 H116 0.95 .
C117 H117 0.95 .
C118 C123 1.39(3) .
C118 C119 1.39(2) .
C119 C120 1.46(3) .
C119 H119 0.95 .
C120 C121 1.29(6) .
C120 H120 0.95 .
C121 C122 1.39(5) .
C121 H121 0.95 .
C122 C123 1.38(2) .
C122 H122 0.95 .
C123 H123 0.95 .
C124 C125 1.25(2) .
C124 C129 1.44(2) .
C125 C126 1.51(5) .
C125 C127 2.04(6) .
C125 H125 0.95 .
C126 C127 1.10(6) .
C126 H126 0.95 .
C127 C128 1.28(5) .
C127 H127 0.95 .
C128 C129 1.48(4) .
C128 H128 0.95 .
C129 H129 0.95 .
C130 C131 1.372(10) .
C130 C135 1.385(11) .
C131 C132 1.403(11) .
C131 H131 0.95 .
C132 C133 1.357(13) .
C132 H132 0.95 .
C133 C134 1.422(13) .
C133 H133 0.95 .
C134 C135 1.369(12) .
C134 H134 0.95 .
C135 H135 0.95 .
C301 C308 1.0774 .
C301 C306 1.2575 .
C301 C307 1.4359 .
C301 C302 1.7571 .
C302 C308 1.1462 .
C302 C303 1.2106 .
C303 C304 1.3659 .
C304 C305 1.2788 .
C304 C310 1.4204 .
C305 C306 1.4318 .
C307 C308 1.7356 .
C401 C402 1.4181 7_557
C401 C402 1.4181 .
C402 C403 1.388 2_655
C402 C403 1.388 .
C403 C404 1.3343 .
C404 C405 1.1379 .
C404 C406 1.2668 .
C405 C404 1.1379 2_655
C405 C406 1.1674 2_655
C405 C406 1.1674 .
C406 C407 1.2075 .
C407 C408 1.7571 .
C408 C409 1.6808 .
C408 C407 1.7571 2_655
